data_4001319
loop_
_publ_author_name
'Ellinger, Stefan'
'Ziener, Ulrich'
'Thewalt, Ulf'
'Landfester, Katharina'
'M\"oller, Martin'

_publ_contact_author
;
        Ulrich Ziener
        Department of Organic Chemistry III
        University of Ulm
        D-89069 Ulm, Germany
;
_publ_section_title
;
 Synthesis and Self-Organization of \a,\w-Substituted Oligothiophenes with
 Long, Branched Alkyl Substituents
;
_journal_issue 5
_journal_name_full 'Chemistry of Materials'
_journal_page_first 1070
_journal_paper_doi 10.1021/cm062589s
_journal_volume 19
_journal_year 2007
_chemical_formula_sum 'C16 H16 Br2 O4 S2'
_chemical_formula_weight 496.23
_chemical_name_systematic
;
2-(5-bromothioph-2-yl)-2-(2-(5-bromothiophen-2-yl)-
1,3-dioxolan-2-yl)ethyl)-1,3-dioxolane
;
_space_group_IT_number 15
_symmetry_cell_setting monoclinic
_symmetry_space_group_name_Hall '-C 2yc'
_symmetry_space_group_name_H-M 'C 1 2/c 1'
_atom_sites_solution_hydrogens geom
_atom_sites_solution_primary direct
_atom_sites_solution_secondary difmap
_audit_creation_method 'SHELXL-97 and manual editing'
_cell_angle_alpha 90.00
_cell_angle_beta 113.424(15)
_cell_angle_gamma 90.00
_cell_formula_units_Z 4
_cell_length_a 19.403(3)
_cell_length_b 5.8078(5)
_cell_length_c 17.032(2)
_cell_measurement_reflns_used 3118
_cell_measurement_temperature 223(2)
_cell_measurement_theta_max 52.1
_cell_measurement_theta_min 3.3
_cell_volume 1761.1(4)
_computing_cell_refinement 'IPDS software (STOE, 1997)'
_computing_data_collection 'IPDS software (STOE, 1997)'
_computing_data_reduction 'IPDS software (STOE, 1997)'
_computing_molecular_graphics 'ORTEP-3 (Johnson & Burnett, 1996)'
_computing_publication_material 'SHELXL-97 (Sheldrick, 1997)'
_computing_structure_refinement 'SHELXL-97 (Sheldrick, 1997)'
_computing_structure_solution 'SHELXS-86 (Sheldrick, 1986)'
_diffrn_ambient_temperature 223(2)
_diffrn_measured_fraction_theta_full 0.955
_diffrn_measured_fraction_theta_max 0.955
_diffrn_measurement_device_type 'STOE IPDS system'
_diffrn_measurement_method 'imaging plate'
_diffrn_radiation_monochromator graphite
_diffrn_radiation_source 'fine-focus sealed tube'
_diffrn_radiation_type MoK\a
_diffrn_radiation_wavelength 0.71073
_diffrn_reflns_av_R_equivalents 0.0492
_diffrn_reflns_av_sigmaI/netI 0.0455
_diffrn_reflns_limit_h_max 23
_diffrn_reflns_limit_h_min -23
_diffrn_reflns_limit_k_max 6
_diffrn_reflns_limit_k_min -6
_diffrn_reflns_limit_l_max 20
_diffrn_reflns_limit_l_min -20
_diffrn_reflns_number 6530
_diffrn_reflns_theta_full 25.84
_diffrn_reflns_theta_max 25.84
_diffrn_reflns_theta_min 2.29
_exptl_absorpt_coefficient_mu 4.858
_exptl_absorpt_correction_T_max 0.5933
_exptl_absorpt_correction_T_min 0.3648
_exptl_absorpt_correction_type analytical
_exptl_crystal_colour white
_exptl_crystal_density_diffrn 1.872
_exptl_crystal_density_method 'not measured'
_exptl_crystal_description needles
_exptl_crystal_F_000 984
_exptl_crystal_size_max 0.26
_exptl_crystal_size_mid 0.19
_exptl_crystal_size_min 0.12
_refine_diff_density_max 0.346
_refine_diff_density_min -0.276
_refine_diff_density_rms 0.070
_refine_ls_extinction_coef 0.00000(18)
_refine_ls_extinction_expression Fc^*^=kFc[1+0.001xFc^2^\l^3^/sin(2\q)]^-1/4^
_refine_ls_extinction_method SHELXL
_refine_ls_goodness_of_fit_ref 0.998
_refine_ls_hydrogen_treatment mixed
_refine_ls_matrix_type full
_refine_ls_number_parameters 110
_refine_ls_number_reflns 1624
_refine_ls_number_restraints 0
_refine_ls_restrained_S_all 0.998
_refine_ls_R_factor_all 0.0498
_refine_ls_R_factor_gt 0.0291
_refine_ls_shift/su_max 2.998
_refine_ls_shift/su_mean 0.027
_refine_ls_structure_factor_coef Fsqd
_refine_ls_weighting_details 'calc w=1/[\s^2^(Fo^2^)+(0.0250P)^2^+0.0000P] where P=(Fo^2^+2Fc^2^)/3'
_refine_ls_weighting_scheme calc
_refine_ls_wR_factor_gt 0.0541
_refine_ls_wR_factor_ref 0.0579
_reflns_number_gt 1156
_reflns_number_total 1624
_reflns_threshold_expression >2sigma(I)
_cod_data_source_file cm062589ssi20061030_122227.cif
_cod_data_source_block a
_cod_original_sg_symbol_H-M C2/c
_cod_database_code 4001319

loop_
_symmetry_equiv_pos_as_xyz
'x, y, z'
'-x, y, -z+1/2'
'x+1/2, y+1/2, z'
'-x+1/2, y+1/2, -z+1/2'
'-x, -y, -z'
'x, -y, z-1/2'
'-x+1/2, -y+1/2, -z'
'x+1/2, -y+1/2, z-1/2'

loop_
_atom_site_label
_atom_site_type_symbol
_atom_site_fract_x
_atom_site_fract_y
_atom_site_fract_z
_atom_site_U_iso_or_equiv
_atom_site_adp_type
_atom_site_occupancy
_atom_site_symmetry_multiplicity
_atom_site_calc_flag
_atom_site_refinement_flags
Br Br 0.612881(18) 0.49131(7) 0.26983(2) 0.04268(15) Uani 1 1 d .
S S 0.61826(4) 0.38247(16) 0.09293(5) 0.0294(2) Uani 1 1 d .
O1 O 0.64185(10) -0.1487(4) -0.03498(13) 0.0341(6) Uani 1 1 d .
O2 O 0.60284(11) 0.2152(4) -0.07661(12) 0.0329(6) Uani 1 1 d .
C1 C 0.73624(16) 0.1287(6) -0.01224(19) 0.0329(8) Uani 1 1 d .
H1A H 0.7724 0.0221 0.0278 0.039 Uiso 1 1 calc R
H1B H 0.7345 0.0966 -0.0695 0.039 Uiso 1 1 calc R
C2 C 0.65931(16) 0.0828(6) -0.01220(18) 0.0274(8) Uani 1 1 d .
C3 C 0.56202(16) -0.1590(7) -0.0703(2) 0.0388(9) Uani 1 1 d .
H3A H 0.5430 -0.1763 -0.0253 0.047 Uiso 1 1 calc R
H3B H 0.5437 -0.2874 -0.1107 0.047 Uiso 1 1 calc R
C4 C 0.53900(18) 0.0667(7) -0.1149(2) 0.0500(11) Uani 1 1 d .
H4A H 0.5262 0.0497 -0.1764 0.060 Uiso 1 1 calc R
H4B H 0.4953 0.1289 -0.1069 0.060 Uiso 1 1 calc R
C5 C 0.65498(14) 0.1303(6) 0.07355(17) 0.0248(7) Uani 1 1 d .
C6 C 0.67952(15) -0.0074(7) 0.14379(18) 0.0320(7) Uani 1 1 d .
H6 H 0.7011 -0.1530 0.1453 0.038 Uiso 1 1 calc R
C7 C 0.66925(17) 0.0905(7) 0.21454(19) 0.0352(8) Uani 1 1 d .
H7 H 0.6835 0.0184 0.2681 0.042 Uiso 1 1 calc R
C8 C 0.63678(15) 0.2986(6) 0.19583(18) 0.0291(8) Uani 1 1 d .

loop_
_atom_site_aniso_label
_atom_site_aniso_U_11
_atom_site_aniso_U_22
_atom_site_aniso_U_33
_atom_site_aniso_U_23
_atom_site_aniso_U_13
_atom_site_aniso_U_12
Br 0.0469(2) 0.0531(3) 0.03769(19) -0.00483(19) 0.02709(15) 0.0016(2)
S 0.0311(4) 0.0323(6) 0.0281(4) 0.0043(4) 0.0154(3) 0.0038(4)
O1 0.0264(11) 0.0348(18) 0.0427(12) -0.0109(10) 0.0154(10) -0.0059(10)
O2 0.0301(11) 0.0392(17) 0.0281(11) 0.0010(10) 0.0100(9) -0.0046(10)
C1 0.0300(16) 0.038(2) 0.0366(17) -0.0089(15) 0.0193(14) -0.0066(15)
C2 0.0229(14) 0.034(2) 0.0263(15) -0.0043(14) 0.0115(12) -0.0062(14)
C3 0.0302(17) 0.048(3) 0.0389(18) -0.0138(17) 0.0147(14) -0.0168(16)
C4 0.0308(18) 0.073(4) 0.0346(18) 0.0054(18) 0.0003(15) -0.0114(17)
C5 0.0211(14) 0.025(2) 0.0290(15) -0.0030(14) 0.0111(12) -0.0052(13)
C6 0.0337(16) 0.026(2) 0.0314(15) -0.0008(16) 0.0075(12) -0.0008(16)
C7 0.0379(17) 0.037(3) 0.0282(16) 0.0040(15) 0.0106(14) -0.0051(15)
C8 0.0283(16) 0.038(2) 0.0256(15) -0.0013(14) 0.0154(13) -0.0060(15)

loop_
_atom_type_symbol
_atom_type_description
_atom_type_scat_dispersion_real
_atom_type_scat_dispersion_imag
_atom_type_scat_source
C C 0.0033 0.0016 'International Tables Vol C Tables 4.2.6.8 and 6.1.1.4'
H H 0.0000 0.0000 'International Tables Vol C Tables 4.2.6.8 and 6.1.1.4'
O O 0.0106 0.0060 'International Tables Vol C Tables 4.2.6.8 and 6.1.1.4'
S S 0.1246 0.1234 'International Tables Vol C Tables 4.2.6.8 and 6.1.1.4'
Br Br -0.2901 2.4595 'International Tables Vol C Tables 4.2.6.8 and 6.1.1.4'

loop_
_geom_angle_atom_site_label_1
_geom_angle_atom_site_label_2
_geom_angle_atom_site_label_3
_geom_angle
_geom_angle_site_symmetry_1
C8 S C5 91.14(15) .
C2 O1 C3 105.1(2) .
C2 O2 C4 106.6(2) .
C1 C1 C2 113.9(3) 7_655
O1 C2 O2 106.0(2) .
O1 C2 C1 107.3(2) .
O2 C2 C1 111.1(2) .
O1 C2 C5 109.9(2) .
O2 C2 C5 108.8(2) .
C1 C2 C5 113.5(2) .
O1 C3 C4 103.5(3) .
O2 C4 C3 105.5(2) .
C6 C5 C2 127.2(3) .
C6 C5 S 111.1(2) .
C2 C5 S 121.7(2) .
C5 C6 C7 113.2(3) .
C8 C7 C6 111.8(3) .
C7 C8 S 112.8(2) .
C7 C8 Br 126.6(2) .
S C8 Br 120.67(19) .

loop_
_geom_bond_atom_site_label_1
_geom_bond_atom_site_label_2
_geom_bond_distance
_geom_bond_site_symmetry_2
Br C8 1.876(3) .
S C8 1.714(3) .
S C5 1.717(3) .
O1 C2 1.403(4) .
O1 C3 1.423(3) .
O2 C2 1.428(4) .
O2 C4 1.435(4) .
C1 C1 1.505(7) 7_655
C1 C2 1.517(4) .
C2 C5 1.521(4) .
C3 C4 1.492(5) .
C5 C6 1.358(4) .
C6 C7 1.416(4) .
C7 C8 1.342(5) .
